data_4340860
loop_
_publ_author_name
'Hailmann, Michael'
'Konieczka, Szymon Z.'
'Himmelspach, Alexander'
'L\"oblein, Jochen'
'Reiss, Guido J.'
'Finze, Maik'

_publ_section_title
;
 Carba-closo-dodecaborate Anions with Two Functional Groups:
 [1-R-12-HC\\tb C-closo-1-CB11H10](-) (R = CN, NC, CO2H, C(O)NH2,
 NHC(O)H).
;
_journal_issue 17
_journal_name_full 'Inorganic chemistry'
_journal_page_first 9385
_journal_page_last 9399
_journal_paper_doi 10.1021/ic501526g
_journal_volume 53
_journal_year 2014
_chemical_formula_moiety 'C4 H13 B11 N O, C8 H20 N'
_chemical_formula_sum 'C12 H33 B11 N2 O'
_chemical_formula_weight 340.31
_chemical_name_systematic
;
 ?
;
_space_group_IT_number 61
_symmetry_cell_setting orthorhombic
_symmetry_space_group_name_Hall '-P 2ac 2ab'
_symmetry_space_group_name_H-M 'P b c a'
_atom_sites_solution_hydrogens geom
_atom_sites_solution_primary direct
_atom_sites_solution_secondary difmap
_audit_creation_method SHELXL-97
_cell_angle_alpha 90.00
_cell_angle_beta 90.00
_cell_angle_gamma 90.00
_cell_formula_units_Z 8
_cell_length_a 13.4171(4)
_cell_length_b 13.8162(3)
_cell_length_c 23.3326(6)
_cell_measurement_reflns_used 8978
_cell_measurement_temperature 290(2)
_cell_measurement_theta_max 29.0508
_cell_measurement_theta_min 2.9978
_cell_volume 4325.24(19)
_computing_cell_refinement
;
CrysAlisPro, Oxford Diffraction Ltd.,
Version 1.171.33.52 (release 06-11-2009 CrysAlis171 .NET)
;
_computing_data_collection
;
CrysAlisPro, Oxford Diffraction Ltd.,
Version 1.171.33.52 (release 06-11-2009 CrysAlis171 .NET)
;
_computing_data_reduction
;
CrysAlisPro, Oxford Diffraction Ltd.,
Version 1.171.33.52 (release 06-11-2009 CrysAlis171 .NET)
;
_computing_structure_refinement 'SHELXL-97 (Sheldrick, 2008)'
_computing_structure_solution 'SHELXS-97 (Sheldrick, 2008)'
_diffrn_ambient_temperature 290(2)
_diffrn_measured_fraction_theta_full 0.999
_diffrn_measured_fraction_theta_max 0.999
_diffrn_measurement_device_type 'Xcalibur, Eos'
_diffrn_measurement_method '\w scans'
_diffrn_radiation_monochromator graphite
_diffrn_radiation_source 'fine-focus sealed tube'
_diffrn_radiation_type MoK\a
_diffrn_radiation_wavelength 0.71073
_diffrn_reflns_av_R_equivalents 0.0300
_diffrn_reflns_av_sigmaI/netI 0.0232
_diffrn_reflns_limit_h_max 15
_diffrn_reflns_limit_h_min -12
_diffrn_reflns_limit_k_max 13
_diffrn_reflns_limit_k_min -16
_diffrn_reflns_limit_l_max 19
_diffrn_reflns_limit_l_min -27
_diffrn_reflns_number 24183
_diffrn_reflns_theta_full 25.00
_diffrn_reflns_theta_max 25.00
_diffrn_reflns_theta_min 3.04
_diffrn_standards_decay_% 0
_exptl_absorpt_coefficient_mu 0.056
_exptl_absorpt_correction_type none
_exptl_crystal_colour colourless
_exptl_crystal_density_diffrn 1.045
_exptl_crystal_density_method 'not measured'
_exptl_crystal_description isometric
_exptl_crystal_F_000 1456
_exptl_crystal_size_max 0.15
_exptl_crystal_size_mid 0.12
_exptl_crystal_size_min 0.12
_refine_diff_density_max 0.163
_refine_diff_density_min -0.233
_refine_diff_density_rms 0.032
_refine_ls_extinction_method none
_refine_ls_goodness_of_fit_ref 1.078
_refine_ls_hydrogen_treatment mixed
_refine_ls_matrix_type full
_refine_ls_number_parameters 247
_refine_ls_number_reflns 3795
_refine_ls_number_restraints 0
_refine_ls_restrained_S_all 1.078
_refine_ls_R_factor_all 0.0902
_refine_ls_R_factor_gt 0.0568
_refine_ls_shift/su_max 0.000
_refine_ls_shift/su_mean 0.000
_refine_ls_structure_factor_coef Fsqd
_refine_ls_weighting_details 'calc w=1/[\s^2^(Fo^2^)+(0.0130P)^2^+2.2437P] where P=(Fo^2^+2Fc^2^)/3'
_refine_ls_weighting_scheme calc
_refine_ls_wR_factor_gt 0.1007
_refine_ls_wR_factor_ref 0.1070
_reflns_number_gt 2438
_reflns_number_total 3795
_reflns_threshold_expression >2sigma(I)
_cod_data_source_file ic501526g_si_002.cif
_cod_data_source_block '[Et4N][1-HOCHN-12-HCC-closo-1-CB11H10]'
_cod_depositor_comments 'Adding full bibliography for 4340857--4340862.cif.'
_cod_original_sg_symbol_H-M Pbca
_cod_database_code 4340860

loop_
_symmetry_equiv_pos_as_xyz
'x, y, z'
'-x+1/2, -y, z+1/2'
'-x, y+1/2, -z+1/2'
'x+1/2, -y+1/2, -z'
'-x, -y, -z'
'x-1/2, y, -z-1/2'
'x, -y-1/2, z-1/2'
'-x-1/2, y-1/2, z'

loop_
_atom_site_label
_atom_site_type_symbol
_atom_site_fract_x
_atom_site_fract_y
_atom_site_fract_z
_atom_site_U_iso_or_equiv
_atom_site_adp_type
_atom_site_occupancy
_atom_site_symmetry_multiplicity
_atom_site_calc_flag
_atom_site_refinement_flags
O1 O -0.07962(11) 0.02771(14) 0.56238(7) 0.0839(6) Uani 1 1 d .
C2 C 0.00157(19) 0.02359(19) 0.58637(11) 0.0694(7) Uani 1 1 d .
N1 N 0.08673(12) 0.00189(13) 0.56094(8) 0.0516(4) Uani 1 1 d .
H1 H 0.0868(15) -0.0097(15) 0.5221(9) 0.067(7) Uiso 1 1 d .
C1 C 0.18186(14) -0.00353(14) 0.58903(8) 0.0447(5) Uani 1 1 d .
H2 H 0.0059(16) 0.0369(15) 0.6296(10) 0.078(7) Uiso 1 1 d .
B2 B 0.28183(17) -0.01868(19) 0.54572(10) 0.0574(7) Uani 1 1 d .
H2A H 0.2777 -0.0236 0.4987 0.069 Uiso 1 1 calc R
B3 B 0.26132(19) 0.09209(18) 0.58152(11) 0.0579(7) Uani 1 1 d .
H3 H 0.2440 0.1591 0.5581 0.069 Uiso 1 1 calc R
B4 B 0.20523(19) 0.06552(18) 0.64829(10) 0.0561(7) Uani 1 1 d .
H4 H 0.1514 0.1152 0.6683 0.067 Uiso 1 1 calc R
B5 B 0.19176(19) -0.06213(18) 0.65310(10) 0.0556(7) Uani 1 1 d .
H5 H 0.1290 -0.0954 0.6762 0.067 Uiso 1 1 calc R
B6 B 0.2392(2) -0.11358(17) 0.58988(11) 0.0581(7) Uani 1 1 d .
H6 H 0.2073 -0.1803 0.5718 0.070 Uiso 1 1 calc R
B7 B 0.38098(19) 0.0398(2) 0.58073(11) 0.0628(7) Uani 1 1 d .
H7 H 0.4431 0.0726 0.5568 0.075 Uiso 1 1 calc R
B8 B 0.33341(19) 0.09231(18) 0.64452(11) 0.0562(7) Uani 1 1 d .
H8 H 0.3644 0.1596 0.6624 0.067 Uiso 1 1 calc R
B9 B 0.28976(17) -0.00318(18) 0.68874(10) 0.0540(6) Uani 1 1 d .
H9 H 0.2919 0.0018 0.7358 0.065 Uiso 1 1 calc R
B10 B 0.3115(2) -0.11402(18) 0.65291(11) 0.0616(7) Uani 1 1 d .
H10 H 0.3284 -0.1812 0.6763 0.074 Uiso 1 1 calc R
B11 B 0.3672(2) -0.0876(2) 0.58593(12) 0.0663(8) Uani 1 1 d .
H11 H 0.4201 -0.1377 0.5655 0.080 Uiso 1 1 calc R
B12 B 0.39927(18) -0.01818(18) 0.64787(10) 0.0517(6) Uani 1 1 d .
C3 C 0.50202(18) -0.02232(16) 0.67825(9) 0.0603(6) Uani 1 1 d .
C4 C 0.57614(19) -0.02239(18) 0.70365(10) 0.0755(7) Uani 1 1 d .
H4A H 0.6357 -0.0224 0.7241 0.091 Uiso 1 1 calc R
N2 N 0.71281(12) 0.25524(12) 0.62920(7) 0.0537(4) Uani 1 1 d .
C14 C 0.78028(17) 0.32575(17) 0.59817(10) 0.0674(7) Uani 1 1 d .
H14A H 0.7388 0.3720 0.5779 0.081 Uiso 1 1 calc R
H14B H 0.8182 0.3614 0.6266 0.081 Uiso 1 1 calc R
C12 C 0.64386(18) 0.20452(17) 0.58750(10) 0.0713(7) Uani 1 1 d .
H12A H 0.6843 0.1699 0.5598 0.086 Uiso 1 1 calc R
H12B H 0.6054 0.1568 0.6085 0.086 Uiso 1 1 calc R
C10 C 0.65391(18) 0.31346(17) 0.67239(10) 0.0710(7) Uani 1 1 d .
H10A H 0.7005 0.3435 0.6987 0.085 Uiso 1 1 calc R
H10B H 0.6197 0.3650 0.6522 0.085 Uiso 1 1 calc R
C16 C 0.77331(18) 0.17724(17) 0.65829(10) 0.0728(7) Uani 1 1 d .
H16A H 0.8060 0.1390 0.6289 0.087 Uiso 1 1 calc R
H16B H 0.7279 0.1347 0.6786 0.087 Uiso 1 1 calc R
C13 C 0.5725(2) 0.2690(2) 0.55541(11) 0.0938(9) Uani 1 1 d .
H13A H 0.5275 0.2990 0.5820 0.141 Uiso 1 1 calc R
H13B H 0.5352 0.2310 0.5284 0.141 Uiso 1 1 calc R
H13C H 0.6093 0.3180 0.5353 0.141 Uiso 1 1 calc R
C15 C 0.8523(2) 0.2820(2) 0.55594(11) 0.0981(10) Uani 1 1 d .
H15A H 0.8977 0.2400 0.5758 0.147 Uiso 1 1 calc R
H15B H 0.8890 0.3326 0.5373 0.147 Uiso 1 1 calc R
H15C H 0.8160 0.2454 0.5278 0.147 Uiso 1 1 calc R
C11 C 0.5780(2) 0.2579(2) 0.70696(12) 0.1012(10) Uani 1 1 d .
H11A H 0.5298 0.2295 0.6816 0.152 Uiso 1 1 calc R
H11B H 0.5450 0.3011 0.7330 0.152 Uiso 1 1 calc R
H11C H 0.6108 0.2077 0.7283 0.152 Uiso 1 1 calc R
C17 C 0.8516(2) 0.2122(2) 0.70001(12) 0.1048(10) Uani 1 1 d .
H17A H 0.8980 0.2534 0.6804 0.157 Uiso 1 1 calc R
H17B H 0.8864 0.1576 0.7157 0.157 Uiso 1 1 calc R
H17C H 0.8202 0.2477 0.7304 0.157 Uiso 1 1 calc R

loop_
_atom_site_aniso_label
_atom_site_aniso_U_11
_atom_site_aniso_U_22
_atom_site_aniso_U_33
_atom_site_aniso_U_23
_atom_site_aniso_U_13
_atom_site_aniso_U_12
O1 0.0453(9) 0.1318(16) 0.0747(11) -0.0226(11) -0.0135(9) 0.0150(10)
C2 0.0532(15) 0.0966(19) 0.0583(15) -0.0182(14) -0.0051(14) 0.0072(14)
N1 0.0431(10) 0.0649(11) 0.0469(11) -0.0090(9) -0.0067(9) 0.0018(9)
C1 0.0427(11) 0.0471(11) 0.0444(11) -0.0037(9) -0.0056(9) -0.0017(9)
B2 0.0478(15) 0.0842(19) 0.0402(13) -0.0047(13) -0.0012(11) 0.0027(14)
B3 0.0602(17) 0.0487(15) 0.0649(17) 0.0129(12) -0.0144(14) -0.0117(12)
B4 0.0535(15) 0.0591(16) 0.0557(15) -0.0212(13) -0.0062(13) 0.0020(12)
B5 0.0570(16) 0.0660(16) 0.0438(14) 0.0061(12) -0.0029(12) -0.0177(13)
B6 0.0646(17) 0.0441(14) 0.0656(17) -0.0114(12) -0.0188(14) 0.0032(12)
B7 0.0454(15) 0.094(2) 0.0492(16) 0.0148(14) -0.0029(12) -0.0130(14)
B8 0.0567(16) 0.0483(14) 0.0635(16) -0.0042(12) -0.0154(13) -0.0094(12)
B9 0.0520(14) 0.0702(16) 0.0398(13) -0.0040(12) -0.0029(11) -0.0105(13)
B10 0.0725(19) 0.0485(15) 0.0639(17) 0.0068(12) -0.0231(15) -0.0036(13)
B11 0.0560(17) 0.0810(19) 0.0619(17) -0.0222(15) -0.0108(14) 0.0202(15)
B12 0.0479(14) 0.0594(16) 0.0478(14) -0.0002(12) -0.0072(12) 0.0003(12)
C3 0.0564(14) 0.0704(15) 0.0542(13) 0.0018(11) -0.0047(12) 0.0003(12)
C4 0.0625(16) 0.0922(19) 0.0718(17) 0.0012(14) -0.0200(14) -0.0007(14)
N2 0.0576(10) 0.0543(10) 0.0494(10) -0.0030(8) -0.0010(9) -0.0076(9)
C14 0.0682(16) 0.0719(16) 0.0622(14) 0.0163(12) -0.0094(13) -0.0150(13)
C12 0.0741(17) 0.0722(16) 0.0678(16) -0.0230(13) -0.0027(14) -0.0120(13)
C10 0.0747(17) 0.0757(16) 0.0625(15) -0.0215(13) -0.0009(13) -0.0023(14)
C16 0.0738(18) 0.0711(16) 0.0734(16) 0.0184(13) 0.0078(14) -0.0010(14)
C13 0.089(2) 0.110(2) 0.083(2) -0.0131(17) -0.0344(17) -0.0124(18)
C15 0.079(2) 0.139(3) 0.0759(19) 0.0311(18) 0.0184(16) -0.0028(18)
C11 0.083(2) 0.134(3) 0.086(2) -0.0286(19) 0.0299(17) -0.0193(19)
C17 0.101(2) 0.124(3) 0.090(2) 0.0413(19) -0.0325(18) -0.0075(19)

loop_
_atom_type_symbol
_atom_type_description
_atom_type_scat_dispersion_real
_atom_type_scat_dispersion_imag
_atom_type_scat_source
C C 0.0033 0.0016 'International Tables Vol C Tables 4.2.6.8 and 6.1.1.4'
H H 0.0000 0.0000 'International Tables Vol C Tables 4.2.6.8 and 6.1.1.4'
B B 0.0013 0.0007 'International Tables Vol C Tables 4.2.6.8 and 6.1.1.4'
N N 0.0061 0.0033 'International Tables Vol C Tables 4.2.6.8 and 6.1.1.4'
O O 0.0106 0.0060 'International Tables Vol C Tables 4.2.6.8 and 6.1.1.4'

loop_
_geom_angle_atom_site_label_1
_geom_angle_atom_site_label_2
_geom_angle_atom_site_label_3
_geom_angle
O1 C2 N1 125.0(2)
O1 C2 H2 119.4(13)
N1 C2 H2 115.6(13)
C2 N1 C1 125.09(19)
C2 N1 H1 118.8(13)
C1 N1 H1 116.1(13)
N1 C1 B2 115.98(16)
N1 C1 B6 116.92(16)
B2 C1 B6 62.55(14)
N1 C1 B5 119.60(17)
B2 C1 B5 113.77(16)
B6 C1 B5 62.03(14)
N1 C1 B3 117.89(17)
B2 C1 B3 62.57(14)
B6 C1 B3 114.21(17)
B5 C1 B3 114.13(16)
N1 C1 B4 120.20(17)
B2 C1 B4 114.00(16)
B6 C1 B4 113.95(16)
B5 C1 B4 62.71(14)
B3 C1 B4 62.37(14)
C1 B2 B7 105.39(17)
C1 B2 B11 105.31(17)
B7 B2 B11 60.59(15)
C1 B2 B6 59.04(13)
B7 B2 B6 108.42(17)
B11 B2 B6 59.81(15)
C1 B2 B3 59.11(13)
B7 B2 B3 59.97(15)
B11 B2 B3 108.56(17)
B6 B2 B3 108.51(17)
C1 B2 H2A 124.3
B7 B2 H2A 122.0
B11 B2 H2A 122.0
B6 B2 H2A 121.3
B3 B2 H2A 121.2
C1 B3 B8 105.01(17)
C1 B3 B7 104.66(17)
B8 B3 B7 60.54(14)
C1 B3 B2 58.32(13)
B8 B3 B2 108.13(18)
B7 B3 B2 59.81(15)
C1 B3 B4 58.88(12)
B8 B3 B4 59.90(14)
B7 B3 B4 108.19(18)
B2 B3 B4 107.65(17)
C1 B3 H3 124.8
B8 B3 H3 122.0
B7 B3 H3 122.2
B2 B3 H3 121.8
B4 B3 H3 121.5
C1 B4 B9 104.59(17)
C1 B4 B8 104.84(17)
B9 B4 B8 60.62(14)
C1 B4 B3 58.76(13)
B9 B4 B3 108.13(18)
B8 B4 B3 59.80(14)
C1 B4 B5 58.55(12)
B9 B4 B5 59.64(14)
B8 B4 B5 108.13(18)
B3 B4 B5 107.77(17)
C1 B4 H4 124.8
B9 B4 H4 122.3
B8 B4 H4 122.1
B3 B4 H4 121.6
B5 B4 H4 121.7
C1 B5 B9 104.67(16)
C1 B5 B6 58.95(13)
B9 B5 B6 108.31(18)
C1 B5 B10 105.21(17)
B9 B5 B10 60.42(14)
B6 B5 B10 60.15(15)
C1 B5 B4 58.74(13)
B9 B5 B4 59.56(14)
B6 B5 B4 108.17(18)
B10 B5 B4 108.14(18)
C1 B5 H5 124.6
B9 B5 H5 122.4
B6 B5 H5 121.2
B10 B5 H5 122.0
B4 B5 H5 121.6
C1 B6 B5 59.02(13)
C1 B6 B11 104.98(18)
B5 B6 B11 108.39(18)
C1 B6 B10 105.15(17)
B5 B6 B10 60.00(15)
B11 B6 B10 60.39(15)
C1 B6 B2 58.41(13)
B5 B6 B2 107.90(17)
B11 B6 B2 60.02(15)
B10 B6 B2 108.14(18)
C1 B6 H6 124.6
B5 B6 H6 121.3
B11 B6 H6 122.1
B10 B6 H6 122.1
B2 B6 H6 121.7
B2 B7 B3 60.22(14)
B2 B7 B8 107.78(17)
B3 B7 B8 59.70(14)
B2 B7 B11 59.78(15)
B3 B7 B11 108.13(18)
B8 B7 B11 108.09(18)
B2 B7 B12 107.88(18)
B3 B7 B12 107.56(18)
B8 B7 B12 59.63(14)
B11 B7 B12 60.44(15)
B2 B7 H7 121.8
B3 B7 H7 121.8
B8 B7 H7 122.0
B11 B7 H7 121.5
B12 B7 H7 121.9
B3 B8 B4 60.30(14)
B3 B8 B12 108.10(18)
B4 B8 B12 107.75(17)
B3 B8 B9 107.65(17)
B4 B8 B9 59.50(14)
B12 B8 B9 59.77(14)
B3 B8 B7 59.76(14)
B4 B8 B7 107.89(17)
B12 B8 B7 60.24(14)
B9 B8 B7 107.61(17)
B3 B8 H8 121.7
B4 B8 H8 121.8
B12 B8 H8 121.7
B9 B8 H8 122.2
B7 B8 H8 121.8
B4 B9 B5 60.80(14)
B4 B9 B12 108.12(17)
B5 B9 B12 108.25(17)
B4 B9 B10 108.70(17)
B5 B9 B10 59.88(14)
B12 B9 B10 60.35(14)
B4 B9 B8 59.88(14)
B5 B9 B8 108.46(17)
B12 B9 B8 59.87(14)
B10 B9 B8 108.32(17)
B4 B9 H9 121.3
B5 B9 H9 121.4
B12 B9 H9 121.7
B10 B9 H9 121.4
B8 B9 H9 121.7
B5 B10 B6 59.84(14)
B5 B10 B9 59.69(14)
B6 B10 B9 107.49(17)
B5 B10 B11 107.68(18)
B6 B10 B11 59.66(15)
B9 B10 B11 107.99(18)
B5 B10 B12 107.57(17)
B6 B10 B12 107.91(18)
B9 B10 B12 59.68(13)
B11 B10 B12 60.55(15)
B5 B10 H10 122.1
B6 B10 H10 122.0
B9 B10 H10 122.0
B11 B10 H10 121.6
B12 B10 H10 121.7
B6 B11 B2 60.17(14)
B6 B11 B10 59.95(15)
B2 B11 B10 107.92(18)
B6 B11 B7 107.94(18)
B2 B11 B7 59.63(15)
B10 B11 B7 107.98(18)
B6 B11 B12 107.62(18)
B2 B11 B12 107.27(18)
B10 B11 B12 59.89(14)
B7 B11 B12 59.83(14)
B6 B11 H11 121.7
B2 B11 H11 122.0
B10 B11 H11 121.7
B7 B11 H11 121.8
B12 B11 H11 122.1
C3 B12 B9 119.84(18)
C3 B12 B8 119.80(19)
B9 B12 B8 60.36(14)
C3 B12 B10 122.11(19)
B9 B12 B10 59.97(14)
B8 B12 B10 108.41(17)
C3 B12 B7 122.84(19)
B9 B12 B7 107.99(17)
B8 B12 B7 60.13(15)
B10 B12 B7 107.64(17)
C3 B12 B11 124.31(19)
B9 B12 B11 107.43(17)
B8 B12 B11 107.93(17)
B10 B12 B11 59.56(15)
B7 B12 B11 59.73(15)
C4 C3 B12 175.9(3)
C3 C4 H4A 180.0
C16 N2 C10 111.16(17)
C16 N2 C14 110.65(16)
C10 N2 C14 106.79(17)
C16 N2 C12 106.67(17)
C10 N2 C12 110.79(17)
C14 N2 C12 110.85(17)
C15 C14 N2 116.0(2)
C15 C14 H14A 108.3
N2 C14 H14A 108.3
C15 C14 H14B 108.3
N2 C14 H14B 108.3
H14A C14 H14B 107.4
C13 C12 N2 115.70(19)
C13 C12 H12A 108.4
N2 C12 H12A 108.4
C13 C12 H12B 108.4
N2 C12 H12B 108.4
H12A C12 H12B 107.4
C11 C10 N2 116.0(2)
C11 C10 H10A 108.3
N2 C10 H10A 108.3
C11 C10 H10B 108.3
N2 C10 H10B 108.3
H10A C10 H10B 107.4
N2 C16 C17 115.8(2)
N2 C16 H16A 108.3
C17 C16 H16A 108.3
N2 C16 H16B 108.3
C17 C16 H16B 108.3
H16A C16 H16B 107.4
C12 C13 H13A 109.5
C12 C13 H13B 109.5
H13A C13 H13B 109.5
C12 C13 H13C 109.5
H13A C13 H13C 109.5
H13B C13 H13C 109.5
C14 C15 H15A 109.5
C14 C15 H15B 109.5
H15A C15 H15B 109.5
C14 C15 H15C 109.5
H15A C15 H15C 109.5
H15B C15 H15C 109.5
C10 C11 H11A 109.5
C10 C11 H11B 109.5
H11A C11 H11B 109.5
C10 C11 H11C 109.5
H11A C11 H11C 109.5
H11B C11 H11C 109.5
C16 C17 H17A 109.5
C16 C17 H17B 109.5
H17A C17 H17B 109.5
C16 C17 H17C 109.5
H17A C17 H17C 109.5
H17B C17 H17C 109.5

loop_
_geom_bond_atom_site_label_1
_geom_bond_atom_site_label_2
_geom_bond_distance
O1 C2 1.226(3)
C2 N1 1.322(3)
C2 H2 1.03(2)
N1 C1 1.437(2)
N1 H1 0.92(2)
C1 B2 1.692(3)
C1 B6 1.704(3)
C1 B5 1.705(3)
C1 B3 1.707(3)
C1 B4 1.709(3)
B2 B7 1.758(3)
B2 B11 1.761(4)
B2 B6 1.763(4)
B2 B3 1.765(4)
B2 H2A 1.1000
B3 B8 1.760(3)
B3 B7 1.761(4)
B3 B4 1.769(4)
B3 H3 1.1000
B4 B9 1.755(3)
B4 B8 1.761(3)
B4 B5 1.776(4)
B4 H4 1.1000
B5 B9 1.756(3)
B5 B6 1.757(4)
B5 B10 1.759(4)
B5 H5 1.1000
B6 B11 1.757(4)
B6 B10 1.762(3)
B6 H6 1.1000
B7 B8 1.775(4)
B7 B11 1.775(4)
B7 B12 1.777(3)
B7 H7 1.1000
B8 B12 1.766(3)
B8 B9 1.774(3)
B8 H8 1.1000
B9 B12 1.764(3)
B9 B10 1.769(4)
B9 H9 1.1000
B10 B11 1.770(4)
B10 B12 1.776(3)
B10 H10 1.1000
B11 B12 1.787(3)
B11 H11 1.1000
B12 C3 1.551(3)
C3 C4 1.158(3)
C4 H4A 0.9300
N2 C16 1.510(3)
N2 C10 1.512(3)
N2 C14 1.514(3)
N2 C12 1.514(3)
C14 C15 1.507(3)
C14 H14A 0.9700
C14 H14B 0.9700
C12 C13 1.507(3)
C12 H12A 0.9700
C12 H12B 0.9700
C10 C11 1.510(3)
C10 H10A 0.9700
C10 H10B 0.9700
C16 C17 1.512(3)
C16 H16A 0.9700
C16 H16B 0.9700
C13 H13A 0.9600
C13 H13B 0.9600
C13 H13C 0.9600
C15 H15A 0.9600
C15 H15B 0.9600
C15 H15C 0.9600
C11 H11A 0.9600
C11 H11B 0.9600
C11 H11C 0.9600
C17 H17A 0.9600
C17 H17B 0.9600
C17 H17C 0.9600
